data_9005579
loop_
_publ_author_name
'Cruciani, G.'
'Martucci, A.'
'Meneghini, C.'

_publ_section_title
;
 Dehydration dynamics of epistilbite by in situ time resolved synchrotron
 powder diffraction
 T = 323 K
;
_journal_name_full 'European Journal of Mineralogy'
_journal_page_first 257
_journal_page_last 266
_journal_paper_doi 10.1127/0935-1221/2003/0015-0257
_journal_volume 15
_journal_year 2003
_chemical_formula_sum 'Al0.726 Ca0.36 H4 O7.945 Si2.274'
_chemical_name_mineral Epistilbite
_space_group_IT_number 12
_symmetry_space_group_name_Hall '-C 2y'
_symmetry_space_group_name_H-M 'C 1 2/m 1'
_cell_angle_alpha 90
_cell_angle_beta 124.624
_cell_angle_gamma 90
_cell_formula_units_Z 8
_cell_length_a 9.1001
_cell_length_b 17.7564
_cell_length_c 10.2380
_cell_volume 1361.327
_database_code_amcsd 0006967
_diffrn_ambient_temperature 323
_exptl_crystal_density_diffrn 2.235
_cod_original_formula_sum 'Ca.36 (Al.726 Si2.274) O7.945 H4'
_cod_database_code 9005579

loop_
_space_group_symop_operation_xyz
x,y,z
1/2+x,1/2+y,z
x,-y,z
1/2+x,1/2-y,z
-x,y,-z
1/2-x,1/2+y,-z
-x,-y,-z
1/2-x,1/2-y,-z

loop_
_atom_site_label
_atom_site_fract_x
_atom_site_fract_y
_atom_site_fract_z
_atom_site_occupancy
_atom_site_U_iso_or_equiv
_atom_site_type_symbol
_atom_site_attached_hydrogens
Ca1 0.75160 0.00000 0.24780 0.47000 0.07000 Ca 0
Ca2 0.74640 0.00000 0.51060 0.25000 0.09300 Ca 0
AlT1 0.00440 0.08860 0.16640 0.24200 0.03100 Al 0
SiT1 0.00440 0.08860 0.16640 0.75800 0.03100 Si 0
AlT2 0.29900 0.20850 0.38790 0.24200 0.03100 Al 0
SiT2 0.29900 0.20850 0.38790 0.75800 0.03100 Si 0
AlT3 0.71920 0.19700 0.10690 0.24200 0.03100 Al 0
SiT3 0.71920 0.19700 0.10690 0.75800 0.03100 Si 0
O1 0.02530 0.00000 0.21830 1.00000 0.07000 O 0
O2 0.00000 0.09500 0.00000 1.00000 0.07000 O 0
O3 0.80760 0.11460 0.12760 1.00000 0.07000 O 0
O4 0.16960 0.13450 0.31740 1.00000 0.07000 O 0
O5 0.50000 0.18100 0.00000 1.00000 0.07000 O 0
O6 0.50000 0.16660 0.50000 1.00000 0.07000 O 0
O7 0.75000 0.25000 0.00000 1.00000 0.07000 O 0
O8 0.76600 0.21980 0.28170 1.00000 0.07000 O 0
O9 0.25000 0.25000 0.50000 1.00000 0.07000 O 0
Wat1 0.50000 0.00000 0.50000 1.00000 0.12800 O 2
Wat2 0.00000 0.08050 0.50000 0.95000 0.08300 O 2
Wat3 0.57020 0.08890 0.28950 0.97000 0.18200 O 2
Wat4 0.50000 0.00000 0.00000 1.00000 0.11700 O 2

loop_
_cod_changelog_entry_id
_cod_changelog_entry_author
_cod_changelog_entry_date
_cod_changelog_entry_text
1
;cod-tools version 3.8.0
Id: cif_guess_AMCSD_atom_types 9581 2023-05-17 12:35:41Z saulius
;
2023-05-18T11:39:30+03:00
;Derived atom types and hydrogen counts
from atom names that follow the AMCSD naming convention
(Wat == water, O-H == hydroxyl).
;

loop_
_cod_related_entry_id
_cod_related_entry_database
_cod_related_entry_code
1 AMCSD 0006967
